data_7044028
loop_
_publ_author_name
'Kuzmina, Olga'
'Hassan, Hasyareeda'
'Patel, Laura'
'Ashworth, Claire'
'Bakis, Eduards'
'White, Andrew J. P.'
'Hunt, Patricia'
'Welton, Tom'

_publ_section_title
;
 The impact of ionic liquids on the coordination of anions with
 solvatochromic copper complexes
;
_journal_name_full 'Dalton Trans.'
_journal_paper_doi 10.1039/C7DT02372C
_journal_year 2017
_chemical_formula_moiety 'C11 H23 Cu N2 O2, N O3, H2 O'
_chemical_formula_sum 'C11 H25 Cu N3 O6'
_chemical_formula_weight 358.88
_space_group_crystal_system monoclinic
_space_group_IT_number 14
_space_group_name_Hall '-P 2yn'
_space_group_name_H-M_alt 'P 1 21/n 1'
_symmetry_space_group_name_Hall '-P 2yn'
_symmetry_space_group_name_H-M 'P 1 21/n 1'
_atom_sites_solution_hydrogens mixed
_audit_creation_method SHELXL-2014/7
_audit_update_record
;
2016-10-05 deposited with the CCDC.
2017-08-23 downloaded from the CCDC.
;
_cell_angle_alpha 90
_cell_angle_beta 105.934(11)
_cell_angle_gamma 90
_cell_formula_units_Z 8
_cell_length_a 8.2712(6)
_cell_length_b 30.314(2)
_cell_length_c 13.759(3)
_cell_measurement_reflns_used 24961
_cell_measurement_temperature 173(2)
_cell_measurement_theta_max 31.7503
_cell_measurement_theta_min 3.6886
_cell_volume 3317.3(8)
_computing_cell_refinement 'CrysAlis RED, Oxford Diffraction Ltd'
_computing_data_collection 'CrysAlis CCD, Oxford Diffraction Ltd'
_computing_data_reduction 'CrysAlis RED, Oxford Diffraction Ltd'
_computing_molecular_graphics 'Bruker SHELXTL'
_computing_publication_material 'CIFTAB-2014 (Sheldrick, 2014)'
_computing_structure_refinement 'SHELXL-2014/7 (Sheldrick, 2014)'
_computing_structure_solution 'Bruker SHELXTL'
_diffrn_ambient_temperature 173(2)
_diffrn_detector_area_resol_mean 15.9863
_diffrn_measured_fraction_theta_full 0.996
_diffrn_measured_fraction_theta_max 0.927
_diffrn_measurement_device_type 'OD Xcalibur 3'
_diffrn_measurement_method 'phi and omega scans'
_diffrn_radiation_type MoK\a
_diffrn_radiation_wavelength 0.71073
_diffrn_reflns_av_R_equivalents 0.0251
_diffrn_reflns_av_unetI/netI 0.0258
_diffrn_reflns_Laue_measured_fraction_full 0.996
_diffrn_reflns_Laue_measured_fraction_max 0.927
_diffrn_reflns_limit_h_max 11
_diffrn_reflns_limit_h_min -12
_diffrn_reflns_limit_k_max 44
_diffrn_reflns_limit_k_min -44
_diffrn_reflns_limit_l_max 20
_diffrn_reflns_limit_l_min -20
_diffrn_reflns_number 43191
_diffrn_reflns_point_group_measured_fraction_full 0.996
_diffrn_reflns_point_group_measured_fraction_max 0.927
_diffrn_reflns_theta_full 25.242
_diffrn_reflns_theta_max 31.857
_diffrn_reflns_theta_min 3.697
_exptl_absorpt_coefficient_mu 1.345
_exptl_absorpt_correction_T_max 1.06498
_exptl_absorpt_correction_T_min 0.94061
_exptl_absorpt_correction_type multi-scan
_exptl_absorpt_process_details
; 
CrysAlis RED, Oxford Diffraction Ltd., 
Version 1.171.30.2 (release 11-05-2006 CrysAlis171 .NET) 
(compiled May 11 2006,17:41:17) 
Empirical absorption correction using spherical harmonics, 
implemented in SCALE3 ABSPACK scaling algorithm. 
;
_exptl_crystal_colour 'Dark blue'
_exptl_crystal_density_diffrn 1.437
_exptl_crystal_description blocks
_exptl_crystal_F_000 1512
_exptl_crystal_size_max 0.21
_exptl_crystal_size_mid 0.20
_exptl_crystal_size_min 0.18
_refine_diff_density_max 0.394
_refine_diff_density_min -0.429
_refine_diff_density_rms 0.055
_refine_ls_extinction_method none
_refine_ls_goodness_of_fit_ref 1.033
_refine_ls_hydrogen_treatment mixed
_refine_ls_matrix_type full
_refine_ls_number_parameters 407
_refine_ls_number_reflns 10559
_refine_ls_number_restraints 4
_refine_ls_restrained_S_all 1.033
_refine_ls_R_factor_all 0.0473
_refine_ls_R_factor_gt 0.0318
_refine_ls_shift/su_max 0.006
_refine_ls_shift/su_mean 0.000
_refine_ls_structure_factor_coef Fsqd
_refine_ls_weighting_details 'w=1/[\s^2^(Fo^2^)+(0.0364P)^2^+0.9553P] where P=(Fo^2^+2Fc^2^)/3'
_refine_ls_weighting_scheme calc
_refine_ls_wR_factor_gt 0.0726
_refine_ls_wR_factor_ref 0.0757
_reflns_Friedel_coverage 0.000
_reflns_number_gt 8199
_reflns_number_total 10559
_reflns_threshold_expression 'I > 2\s(I)'
_cod_data_source_file c7dt02372c2.cif
_cod_data_source_block Cu-acac-tmen_NO3
_cod_original_cell_volume 3317.3(7)
_cod_database_code 7044028
_shelx_shelxl_version_number 2014/7
_shelx_space_group_comment
; 
The symmetry employed for this shelxl refinement is uniquely defined 
by the following loop, which should always be used as a source of 
symmetry information in preference to the above space-group names. 
They are only intended as comments. 
;

loop_
_space_group_symop_operation_xyz
'x, y, z'
'-x+1/2, y+1/2, -z+1/2'
'-x, -y, -z'
'x-1/2, -y-1/2, z-1/2'

loop_
_atom_site_label
_atom_site_type_symbol
_atom_site_fract_x
_atom_site_fract_y
_atom_site_fract_z
_atom_site_U_iso_or_equiv
_atom_site_adp_type
_atom_site_occupancy
_atom_site_site_symmetry_order
_atom_site_calc_flag
_atom_site_refinement_flags_posn
_atom_site_refinement_flags_adp
Cu1A Cu 0.30592(2) 0.57935(2) 0.35178(2) 0.02150(4) Uani 1 1 d . .
N1A N 0.05954(15) 0.58855(4) 0.28044(9) 0.0234(2) Uani 1 1 d . .
C2A C 0.05181(19) 0.59779(5) 0.17326(11) 0.0288(3) Uani 1 1 d . .
H2AA H 0.0853 0.6287 0.1663 0.035 Uiso 1 1 calc R U
H2AB H -0.0647 0.5937 0.1304 0.035 Uiso 1 1 calc R U
C3A C 0.16845(19) 0.56688(5) 0.13919(11) 0.0284(3) Uani 1 1 d . .
H3AA H 0.1255 0.5363 0.1365 0.034 Uiso 1 1 calc R U
H3AB H 0.1741 0.5752 0.0706 0.034 Uiso 1 1 calc R U
N4A N 0.33927(15) 0.56950(4) 0.21157(9) 0.0225(2) Uani 1 1 d . .
C5A C -0.0174(2) 0.62550(5) 0.32191(13) 0.0331(3) Uani 1 1 d . .
H5AA H 0.0404 0.6530 0.3148 0.050 Uiso 1 1 calc R U
H5AB H -0.0071 0.6201 0.3936 0.050 Uiso 1 1 calc R U
H5AC H -0.1365 0.6279 0.2849 0.050 Uiso 1 1 calc R U
C6A C -0.0321(2) 0.54737(5) 0.28932(13) 0.0343(3) Uani 1 1 d . .
H6AA H 0.0199 0.5225 0.2637 0.051 Uiso 1 1 calc R U
H6AB H -0.1498 0.5502 0.2497 0.051 Uiso 1 1 calc R U
H6AC H -0.0269 0.5422 0.3604 0.051 Uiso 1 1 calc R U
C7A C 0.4320(2) 0.52813(5) 0.20635(12) 0.0309(3) Uani 1 1 d . .
H7AA H 0.3701 0.5031 0.2233 0.046 Uiso 1 1 calc R U
H7AB H 0.5439 0.5296 0.2545 0.046 Uiso 1 1 calc R U
H7AC H 0.4435 0.5244 0.1378 0.046 Uiso 1 1 calc R U
C8A C 0.4344(2) 0.60683(5) 0.18549(12) 0.0309(3) Uani 1 1 d . .
H8AA H 0.3689 0.6340 0.1818 0.046 Uiso 1 1 calc R U
H8AB H 0.4556 0.6013 0.1199 0.046 Uiso 1 1 calc R U
H8AC H 0.5418 0.6100 0.2375 0.046 Uiso 1 1 calc R U
O9A O 0.53779(13) 0.56596(4) 0.41214(7) 0.0272(2) Uani 1 1 d . .
C9A C 0.60550(18) 0.55958(4) 0.50573(11) 0.0247(3) Uani 1 1 d . .
C10A C 0.5220(2) 0.56071(5) 0.58133(11) 0.0280(3) Uani 1 1 d . .
H10A H 0.5874 0.5569 0.6493 0.034 Uiso 1 1 calc R U
C11A C 0.34979(19) 0.56706(5) 0.56394(10) 0.0255(3) Uani 1 1 d . .
O11A O 0.24713(13) 0.57508(4) 0.47782(7) 0.0290(2) Uani 1 1 d . .
C12A C 0.7903(2) 0.54960(6) 0.53410(12) 0.0355(3) Uani 1 1 d . .
H12A H 0.8083 0.5203 0.5088 0.053 Uiso 1 1 calc R U
H12B H 0.8350 0.5502 0.6078 0.053 Uiso 1 1 calc R U
H12C H 0.8483 0.5718 0.5042 0.053 Uiso 1 1 calc R U
C13A C 0.2723(2) 0.56381(6) 0.65063(12) 0.0365(4) Uani 1 1 d . .
H13A H 0.1846 0.5863 0.6430 0.055 Uiso 1 1 calc R U
H13B H 0.3592 0.5686 0.7144 0.055 Uiso 1 1 calc R U
H13C H 0.2228 0.5345 0.6510 0.055 Uiso 1 1 calc R U
Cu1B Cu 0.11011(2) 0.74914(2) 0.09260(2) 0.02821(5) Uani 1 1 d . .
N1B N 0.03535(17) 0.79407(4) 0.18095(10) 0.0315(3) Uani 1 1 d . .
C2B C 0.1777(2) 0.82528(6) 0.21619(15) 0.0445(4) Uani 1 1 d . .
H2BA H 0.2613 0.8128 0.2756 0.053 Uiso 1 1 calc R U
H2BB H 0.1362 0.8535 0.2367 0.053 Uiso 1 1 calc R U
C3B C 0.2586(2) 0.83342(5) 0.13256(16) 0.0432(4) Uani 1 1 d . .
H3BA H 0.1794 0.8493 0.0764 0.052 Uiso 1 1 calc R U
H3BB H 0.3602 0.8519 0.1577 0.052 Uiso 1 1 calc R U
N4B N 0.30545(16) 0.79042(4) 0.09592(11) 0.0311(3) Uani 1 1 d . .
C5B C -0.0052(3) 0.77377(7) 0.26892(14) 0.0454(4) Uani 1 1 d . .
H5BA H 0.0944 0.7586 0.3107 0.068 Uiso 1 1 calc R U
H5BB H -0.0968 0.7525 0.2455 0.068 Uiso 1 1 calc R U
H5BC H -0.0399 0.7968 0.3090 0.068 Uiso 1 1 calc R U
C6B C -0.1158(2) 0.81688(6) 0.11896(14) 0.0380(4) Uani 1 1 d . .
H6BA H -0.0882 0.8323 0.0629 0.057 Uiso 1 1 calc R U
H6BB H -0.1548 0.8383 0.1609 0.057 Uiso 1 1 calc R U
H6BC H -0.2047 0.7952 0.0919 0.057 Uiso 1 1 calc R U
C7B C 0.3349(3) 0.79688(7) -0.00410(15) 0.0480(5) Uani 1 1 d . .
H7BA H 0.2334 0.8091 -0.0510 0.072 Uiso 1 1 calc R U
H7BB H 0.3621 0.7685 -0.0298 0.072 Uiso 1 1 calc R U
H7BC H 0.4288 0.8174 0.0021 0.072 Uiso 1 1 calc R U
C8B C 0.4594(2) 0.77223(6) 0.16597(15) 0.0401(4) Uani 1 1 d . .
H8BA H 0.4420 0.7687 0.2332 0.060 Uiso 1 1 calc R U
H8BB H 0.5535 0.7924 0.1701 0.060 Uiso 1 1 calc R U
H8BC H 0.4848 0.7435 0.1411 0.060 Uiso 1 1 calc R U
O9B O 0.19690(13) 0.70700(3) 0.01657(8) 0.0281(2) Uani 1 1 d . .
C9B C 0.11189(18) 0.67528(4) -0.03345(10) 0.0235(3) Uani 1 1 d . .
C10B C -0.05090(18) 0.66359(4) -0.03264(11) 0.0250(3) Uani 1 1 d . .
H10B H -0.1029 0.6397 -0.0745 0.030 Uiso 1 1 calc R U
C11B C -0.14224(18) 0.68442(4) 0.02508(11) 0.0244(3) Uani 1 1 d . .
O11B O -0.09115(13) 0.71689(4) 0.08442(8) 0.0299(2) Uani 1 1 d . .
C12B C 0.1991(2) 0.64946(5) -0.09752(13) 0.0344(3) Uani 1 1 d . .
H12D H 0.2344 0.6695 -0.1437 0.052 Uiso 1 1 calc R U
H12E H 0.1217 0.6274 -0.1368 0.052 Uiso 1 1 calc R U
H12F H 0.2979 0.6347 -0.0539 0.052 Uiso 1 1 calc R U
C13B C -0.3157(2) 0.66851(6) 0.02227(14) 0.0369(4) Uani 1 1 d . .
H13D H -0.3132 0.6545 0.0868 0.055 Uiso 1 1 calc R U
H13E H -0.3537 0.6471 -0.0326 0.055 Uiso 1 1 calc R U
H13F H -0.3933 0.6936 0.0108 0.055 Uiso 1 1 calc R U
N20 N 0.35964(17) 0.69335(4) 0.34641(10) 0.0301(3) Uani 1 1 d . .
O21 O 0.39870(16) 0.65595(4) 0.38534(9) 0.0379(3) Uani 1 1 d . .
O22 O 0.26004(15) 0.69658(4) 0.26008(9) 0.0378(3) Uani 1 1 d . .
O23 O 0.42133(18) 0.72709(4) 0.39438(10) 0.0467(3) Uani 1 1 d . .
N30 N 0.3379(2) 0.43859(5) 0.06192(11) 0.0366(3) Uani 1 1 d . .
O31 O 0.19465(18) 0.45453(5) 0.03001(11) 0.0544(4) Uani 1 1 d . .
O32 O 0.3773(2) 0.41888(4) 0.14444(10) 0.0519(4) Uani 1 1 d . .
O33 O 0.4408(2) 0.44268(5) 0.01171(12) 0.0583(4) Uani 1 1 d . .
O40 O 0.07177(17) 0.43592(5) 0.21903(10) 0.0543(4) Uani 1 1 d D .
H40A H 0.1380(5) 0.4319(6) 0.1776(3) 0.071(8) Uiso 1 1 d D .
H40B H -0.0139(6) 0.4505(2) 0.1767(5) 0.052(6) Uiso 1 1 d D .
O50 O 0.77158(19) 0.47281(5) 0.10670(12) 0.0604(4) Uani 1 1 d D .
H50A H 0.6698(4) 0.4600(2) 0.0852(15) 0.055(7) Uiso 1 1 d D .
H50B H 0.7763(17) 0.49738(12) 0.0709(4) 0.077(8) Uiso 1 1 d D .

loop_
_atom_site_aniso_label
_atom_site_aniso_U_11
_atom_site_aniso_U_22
_atom_site_aniso_U_33
_atom_site_aniso_U_23
_atom_site_aniso_U_13
_atom_site_aniso_U_12
Cu1A 0.02221(8) 0.02660(8) 0.01503(7) 0.00092(6) 0.00398(6) -0.00024(6)
N1A 0.0236(5) 0.0251(6) 0.0215(5) -0.0007(4) 0.0061(4) -0.0006(4)
C2A 0.0288(7) 0.0351(8) 0.0189(6) 0.0015(5) 0.0003(5) 0.0020(6)
C3A 0.0313(8) 0.0331(7) 0.0180(6) -0.0027(5) 0.0020(6) -0.0010(6)
N4A 0.0258(6) 0.0236(5) 0.0180(5) -0.0002(4) 0.0060(4) 0.0004(4)
C5A 0.0300(7) 0.0347(8) 0.0358(8) -0.0037(6) 0.0108(6) 0.0056(6)
C6A 0.0313(8) 0.0332(8) 0.0386(9) -0.0020(6) 0.0099(7) -0.0089(6)
C7A 0.0390(8) 0.0273(7) 0.0268(7) -0.0024(6) 0.0095(6) 0.0053(6)
C8A 0.0373(8) 0.0301(7) 0.0293(8) -0.0001(6) 0.0155(6) -0.0055(6)
O9A 0.0264(5) 0.0343(5) 0.0198(5) 0.0026(4) 0.0042(4) 0.0026(4)
C9A 0.0278(7) 0.0204(6) 0.0227(6) 0.0011(5) 0.0016(5) -0.0013(5)
C10A 0.0319(7) 0.0305(7) 0.0184(6) 0.0034(5) 0.0017(6) -0.0026(6)
C11A 0.0326(7) 0.0253(6) 0.0187(6) 0.0013(5) 0.0072(5) -0.0069(5)
O11A 0.0273(5) 0.0407(6) 0.0192(5) 0.0032(4) 0.0066(4) -0.0012(4)
C12A 0.0288(8) 0.0452(9) 0.0291(8) 0.0019(7) 0.0019(6) 0.0065(7)
C13A 0.0393(9) 0.0501(10) 0.0223(7) 0.0021(6) 0.0118(6) -0.0103(7)
Cu1B 0.02637(9) 0.02466(9) 0.03697(11) -0.01158(7) 0.01436(8) -0.00679(7)
N1B 0.0319(7) 0.0308(6) 0.0317(7) -0.0081(5) 0.0087(5) 0.0024(5)
C2B 0.0411(9) 0.0374(9) 0.0520(11) -0.0246(8) 0.0076(8) -0.0016(7)
C3B 0.0379(9) 0.0250(8) 0.0650(12) -0.0112(8) 0.0115(8) -0.0068(7)
N4B 0.0289(6) 0.0259(6) 0.0391(7) -0.0044(5) 0.0106(6) -0.0060(5)
C5B 0.0606(12) 0.0458(10) 0.0345(9) -0.0028(7) 0.0212(9) 0.0140(9)
C6B 0.0356(8) 0.0383(9) 0.0404(9) -0.0020(7) 0.0108(7) 0.0064(7)
C7B 0.0500(11) 0.0499(11) 0.0471(11) 0.0045(9) 0.0184(9) -0.0156(9)
C8B 0.0289(8) 0.0410(9) 0.0502(11) 0.0013(8) 0.0106(7) -0.0044(7)
O9B 0.0268(5) 0.0254(5) 0.0342(6) -0.0073(4) 0.0117(4) -0.0036(4)
C9B 0.0304(7) 0.0194(6) 0.0201(6) 0.0026(5) 0.0055(5) 0.0019(5)
C10B 0.0280(7) 0.0199(6) 0.0244(7) 0.0001(5) 0.0028(5) -0.0033(5)
C11B 0.0243(6) 0.0209(6) 0.0261(7) 0.0050(5) 0.0037(5) -0.0015(5)
O11B 0.0275(5) 0.0299(5) 0.0350(6) -0.0070(4) 0.0133(4) -0.0063(4)
C12B 0.0416(9) 0.0310(8) 0.0342(8) -0.0076(6) 0.0165(7) -0.0015(7)
C13B 0.0271(7) 0.0340(8) 0.0492(10) -0.0003(7) 0.0098(7) -0.0063(6)
N20 0.0347(7) 0.0238(6) 0.0321(7) -0.0052(5) 0.0099(6) -0.0040(5)
O21 0.0524(7) 0.0242(5) 0.0328(6) -0.0009(4) 0.0046(5) -0.0016(5)
O22 0.0431(7) 0.0288(6) 0.0360(6) -0.0014(5) 0.0015(5) -0.0005(5)
O23 0.0654(9) 0.0262(6) 0.0434(7) -0.0106(5) 0.0064(6) -0.0123(6)
N30 0.0513(9) 0.0292(7) 0.0293(7) -0.0087(5) 0.0110(6) -0.0140(6)
O31 0.0450(8) 0.0665(9) 0.0454(8) -0.0028(7) 0.0018(6) -0.0088(7)
O32 0.0776(10) 0.0425(7) 0.0310(6) 0.0025(5) 0.0070(6) -0.0082(7)
O33 0.0747(10) 0.0546(9) 0.0592(9) -0.0063(7) 0.0409(8) -0.0111(7)
O40 0.0471(8) 0.0775(10) 0.0364(7) -0.0086(7) 0.0083(6) 0.0026(7)
O50 0.0589(10) 0.0564(9) 0.0586(9) 0.0158(7) 0.0041(8) 0.0016(7)

loop_
_atom_type_symbol
_atom_type_description
_atom_type_scat_dispersion_real
_atom_type_scat_dispersion_imag
_atom_type_scat_source
C C 0.0033 0.0016 'International Tables Vol C Tables 4.2.6.8 and 6.1.1.4'
H H 0.0000 0.0000 'International Tables Vol C Tables 4.2.6.8 and 6.1.1.4'
N N 0.0061 0.0033 'International Tables Vol C Tables 4.2.6.8 and 6.1.1.4'
O O 0.0106 0.0060 'International Tables Vol C Tables 4.2.6.8 and 6.1.1.4'
Cu Cu 0.3201 1.2651 'International Tables Vol C Tables 4.2.6.8 and 6.1.1.4'

loop_
_geom_angle_atom_site_label_1
_geom_angle_atom_site_label_2
_geom_angle_atom_site_label_3
_geom_angle
_geom_angle_site_symmetry_3
O9A Cu1A O11A 93.76(4) .
O9A Cu1A N1A 174.87(5) .
O11A Cu1A N1A 88.65(5) .
O9A Cu1A N4A 89.99(5) .
O11A Cu1A N4A 166.14(5) .
N1A Cu1A N4A 86.63(5) .
O9A Cu1A O21 83.94(4) .
O11A Cu1A O21 92.14(4) .
N1A Cu1A O21 100.51(4) .
N4A Cu1A O21 101.53(4) .
C5A N1A C6A 108.80(12) .
C5A N1A C2A 109.55(12) .
C6A N1A C2A 110.91(12) .
C5A N1A Cu1A 113.59(9) .
C6A N1A Cu1A 108.26(9) .
C2A N1A Cu1A 105.71(9) .
N1A C2A C3A 109.54(12) .
N4A C3A C2A 109.21(11) .
C8A N4A C7A 108.60(12) .
C8A N4A C3A 110.41(12) .
C7A N4A C3A 109.33(11) .
C8A N4A Cu1A 109.64(9) .
C7A N4A Cu1A 112.03(9) .
C3A N4A Cu1A 106.83(9) .
C9A O9A Cu1A 125.66(10) .
O9A C9A C10A 125.47(14) .
O9A C9A C12A 115.36(13) .
C10A C9A C12A 119.17(13) .
C11A C10A C9A 124.54(13) .
O11A C11A C10A 125.05(13) .
O11A C11A C13A 115.39(14) .
C10A C11A C13A 119.56(13) .
C11A O11A Cu1A 125.39(10) .
O11B Cu1B O9B 94.48(4) .
O11B Cu1B N1B 88.56(5) .
O9B Cu1B N1B 175.68(5) .
O11B Cu1B N4B 172.64(5) .
O9B Cu1B N4B 90.47(5) .
N1B Cu1B N4B 86.82(5) .
O11B Cu1B O22 86.50(4) .
O9B Cu1B O22 85.53(4) .
N1B Cu1B O22 91.60(5) .
N4B Cu1B O22 99.33(5) .
O11B Cu1B O23 80.35(5) 4_575
O9B Cu1B O23 80.45(4) 4_575
N1B Cu1B O23 103.13(5) 4_575
N4B Cu1B O23 95.13(5) 4_575
O22 Cu1B O23 159.90(4) 4_575
C5B N1B C6B 108.77(14) .
C5B N1B C2B 109.64(15) .
C6B N1B C2B 111.09(14) .
C5B N1B Cu1B 112.71(10) .
C6B N1B Cu1B 108.46(10) .
C2B N1B Cu1B 106.17(10) .
N1B C2B C3B 109.56(14) .
N4B C3B C2B 109.17(14) .
C7B N4B C8B 108.97(14) .
C7B N4B C3B 108.97(14) .
C8B N4B C3B 111.37(14) .
C7B N4B Cu1B 113.22(11) .
C8B N4B Cu1B 108.79(10) .
C3B N4B Cu1B 105.52(10) .
C9B O9B Cu1B 124.39(9) .
O9B C9B C10B 125.26(13) .
O9B C9B C12B 115.28(13) .
C10B C9B C12B 119.46(13) .
C11B C10B C9B 124.52(13) .
O11B C11B C10B 125.49(13) .
O11B C11B C13B 114.22(14) .
C10B C11B C13B 120.29(13) .
C11B O11B Cu1B 124.35(10) .
O23 N20 O22 120.39(13) .
O23 N20 O21 119.58(13) .
O22 N20 O21 120.04(12) .
N20 O21 Cu1A 138.05(10) .
N20 O22 Cu1B 148.80(9) .
O33 N30 O31 119.84(16) .
O33 N30 O32 120.53(18) .
O31 N30 O32 119.63(16) .

loop_
_geom_bond_atom_site_label_1
_geom_bond_atom_site_label_2
_geom_bond_distance
_geom_bond_site_symmetry_2
Cu1A O9A 1.9126(10) .
Cu1A O11A 1.9297(11) .
Cu1A N1A 2.0238(12) .
Cu1A N4A 2.0443(12) .
Cu1A O21 2.4495(11) .
N1A C5A 1.4779(19) .
N1A C6A 1.4827(19) .
N1A C2A 1.4851(18) .
C2A C3A 1.509(2) .
C3A N4A 1.4906(18) .
N4A C8A 1.4776(19) .
N4A C7A 1.4821(18) .
O9A C9A 1.2702(17) .
C9A C10A 1.398(2) .
C9A C12A 1.501(2) .
C10A C11A 1.391(2) .
C11A O11A 1.2774(17) .
C11A C13A 1.504(2) .
Cu1B O11B 1.9069(10) .
Cu1B O9B 1.9114(10) .
Cu1B N1B 2.0317(13) .
Cu1B N4B 2.0342(13) .
Cu1B O22 2.7960(12) .
Cu1B O23 2.8385(14) 4_575
N1B C5B 1.476(2) .
N1B C6B 1.478(2) .
N1B C2B 1.484(2) .
C2B C3B 1.502(3) .
C3B N4B 1.487(2) .
N4B C7B 1.475(2) .
N4B C8B 1.476(2) .
O9B C9B 1.2756(17) .
C9B C10B 1.395(2) .
C9B C12B 1.503(2) .
C10B C11B 1.389(2) .
C11B O11B 1.2747(17) .
C11B C13B 1.504(2) .
N20 O23 1.2479(16) .
N20 O22 1.2497(17) .
N20 O21 1.2577(17) .
N30 O33 1.241(2) .
N30 O31 1.243(2) .
N30 O32 1.2447(19) .

loop_
_geom_hbond_atom_site_label_D
_geom_hbond_atom_site_label_H
_geom_hbond_atom_site_label_A
_geom_hbond_distance_DH
_geom_hbond_distance_HA
_geom_hbond_distance_DA
_geom_hbond_angle_DHA
_geom_hbond_site_symmetry_A
O40 H40A N30 0.9000(2) 2.599(4) 3.484(2) 167.7(15) .
O40 H40A O31 0.9000(2) 2.310(8) 3.093(2) 145.3(11) .
O40 H40A O32 0.9000(2) 2.186(3) 3.021(2) 154.1(4) .
O40 H40B O50 0.9000(1) 1.896(3) 2.774(2) 164.7(7) 1_455
O50 H50A O33 0.9000(1) 1.958(5) 2.840(2) 166.0(16) .
O50 H50B N30 0.9000(1) 2.655(5) 3.502(2) 157.1(11) 3_665
O50 H50B O31 0.9000(1) 2.072(3) 2.959(2) 168.4(8) 3_665
O50 H50B O33 0.9000(1) 2.588(10) 3.276(2) 133.8(11) 3_665
